data_7711795
loop_
_publ_author_name
'Pandit, Younis Ahmad'
'Usman, Mohammad'
'Sarkar, Anindya'
'Shah, Syed Jehanger'
'Rath, Sankar Prasad'

_publ_section_title
;
 Control of spin coupling through a redox-active bridge in a dinickel(II)
 porphyrin dimer: step-wise oxidations enable isolations of a
 chlorin-porphyrin heterodimer and a dication diradical with a singlet
 ground state.
;
_journal_issue 4
_journal_name_full 'Dalton transactions (Cambridge, England : 2003)'
_journal_page_first 877
_journal_page_last 891
_journal_paper_doi 10.1039/d2dt03283j
_journal_volume 52
_journal_year 2023
_chemical_formula_sum 'C168 H206 Cl12 N18 Ni4'
_chemical_formula_weight 3137.74
_space_group_crystal_system monoclinic
_space_group_IT_number 14
_space_group_name_Hall '-P 2ybc'
_space_group_name_H-M_alt 'P 1 21/c 1'
_atom_sites_solution_hydrogens geom
_audit_creation_method SHELXL-2018/3
_audit_update_record
;
2022-11-07 deposited with the CCDC.	2022-11-14 downloaded from the CCDC.
;
_cell_angle_alpha 90
_cell_angle_beta 97.621(5)
_cell_angle_gamma 90
_cell_formula_units_Z 2
_cell_length_a 13.302(5)
_cell_length_b 20.676(5)
_cell_length_c 28.534(5)
_cell_measurement_reflns_used 999
_cell_measurement_temperature 100(2)
_cell_measurement_theta_max 27.0
_cell_measurement_theta_min 2.5
_cell_volume 7778(4)
_computing_cell_refinement 'Bruker SAINT'
_computing_data_collection 'Bruker APEX'
_computing_data_reduction 'Bruker SAINT'
_computing_molecular_graphics 'SHELXL 5.1, XP (Sheldrick, 1994)'
_computing_publication_material SHELXL-97
_computing_structure_refinement 'SHELXL-2018/3 (Sheldrick, 2018)'
_computing_structure_solution 'SHELXS-97 (Sheldrick, 2008)'
_diffrn_ambient_temperature 100(2)
_diffrn_measured_fraction_theta_full 0.995
_diffrn_measured_fraction_theta_max 0.994
_diffrn_measurement_device_type 'Bruker SMART APEX'
_diffrn_measurement_method \w
_diffrn_radiation_type MoK\a
_diffrn_radiation_wavelength 0.71069
_diffrn_reflns_av_R_equivalents 0.0775
_diffrn_reflns_av_unetI/netI 0.0873
_diffrn_reflns_Laue_measured_fraction_full 0.995
_diffrn_reflns_Laue_measured_fraction_max 0.994
_diffrn_reflns_limit_h_max 15
_diffrn_reflns_limit_h_min -16
_diffrn_reflns_limit_k_max 25
_diffrn_reflns_limit_k_min -25
_diffrn_reflns_limit_l_max 34
_diffrn_reflns_limit_l_min -23
_diffrn_reflns_number 41400
_diffrn_reflns_point_group_measured_fraction_full 0.995
_diffrn_reflns_point_group_measured_fraction_max 0.994
_diffrn_reflns_theta_full 25.000
_diffrn_reflns_theta_max 25.500
_diffrn_reflns_theta_min 2.042
_diffrn_source 'fine-focus sealed tube'
_exptl_absorpt_coefficient_mu 0.741
_exptl_absorpt_correction_T_max 0.930
_exptl_absorpt_correction_T_min 0.875
_exptl_absorpt_correction_type multi-scan
_exptl_absorpt_process_details 'SADABS 2.05 (Sheldrick, 2002)'
_exptl_crystal_colour 'dark red'
_exptl_crystal_density_diffrn 1.340
_exptl_crystal_description block
_exptl_crystal_F_000 3312
_exptl_crystal_size_max 0.180
_exptl_crystal_size_mid 0.160
_exptl_crystal_size_min 0.100
_refine_diff_density_max 1.424
_refine_diff_density_min -1.258
_refine_diff_density_rms 0.118
_refine_ls_extinction_method none
_refine_ls_goodness_of_fit_ref 1.045
_refine_ls_hydrogen_treatment constr
_refine_ls_matrix_type full
_refine_ls_number_parameters 955
_refine_ls_number_reflns 14384
_refine_ls_number_restraints 0
_refine_ls_restrained_S_all 1.045
_refine_ls_R_factor_all 0.1045
_refine_ls_R_factor_gt 0.0738
_refine_ls_shift/su_max 0.000
_refine_ls_shift/su_mean 0.000
_refine_ls_structure_factor_coef Fsqd
_refine_ls_weighting_details 'w=1/[\s^2^(Fo^2^)+(0.1252P)^2^+7.1714P] where P=(Fo^2^+2Fc^2^)/3'
_refine_ls_weighting_scheme calc
_refine_ls_wR_factor_gt 0.1927
_refine_ls_wR_factor_ref 0.2223
_reflns_Friedel_coverage 0.000
_reflns_number_gt 9990
_reflns_number_total 14384
_reflns_threshold_expression 'I > 2\s(I)'
_cod_data_source_file d2dt03283j2.cif
_cod_data_source_block shelx
_cod_depositor_comments 'Adding full bibliography for 7711795--7711796.cif.'
_cod_original_sg_symbol_H-M 'P 21/c'
_cod_database_code 7711795
_shelx_shelxl_version_number 2018/3
_shelx_space_group_comment
;
The symmetry employed for this shelxl refinement is uniquely defined
by the following loop, which should always be used as a source of
symmetry information in preference to the above space-group names.
They are only intended as comments.
;
_shelx_estimated_absorpt_t_min 0.878
_shelx_estimated_absorpt_t_max 0.930

loop_
_space_group_symop_operation_xyz
'x, y, z'
'-x, y+1/2, -z+1/2'
'-x, -y, -z'
'x, -y-1/2, z-1/2'

loop_
_atom_site_label
_atom_site_type_symbol
_atom_site_fract_x
_atom_site_fract_y
_atom_site_fract_z
_atom_site_U_iso_or_equiv
_atom_site_adp_type
_atom_site_occupancy
_atom_site_site_symmetry_order
_atom_site_calc_flag
_atom_site_refinement_flags_posn
_atom_site_refinement_flags_adp
_atom_site_refinement_flags_occupancy
_atom_site_disorder_assembly
_atom_site_disorder_group
Ni1 Ni 0.23241(4) 0.01704(3) 0.32033(2) 0.02170(17) Uani 1 1 d . . . . .
Ni2 Ni 0.23949(4) -0.18226(3) 0.18164(2) 0.01979(16) Uani 1 1 d . . . . .
N1 N 0.1770(3) 0.00708(16) 0.25524(12) 0.0201(8) Uani 1 1 d . . . . .
N2 N 0.1419(3) -0.04787(17) 0.33917(13) 0.0254(8) Uani 1 1 d . . . . .
N3 N 0.2826(3) 0.0312(2) 0.38645(14) 0.0325(9) Uani 1 1 d . . . . .
N4 N 0.3291(3) 0.07731(17) 0.30063(12) 0.0238(8) Uani 1 1 d . . . . .
N5 N 0.2004(3) -0.15743(17) 0.11639(12) 0.0226(8) Uani 1 1 d . . . . .
N6 N 0.1511(3) -0.25756(17) 0.17401(13) 0.0245(8) Uani 1 1 d . . . . .
N7 N 0.2657(3) -0.19946(17) 0.24882(12) 0.0211(8) Uani 1 1 d . . . . .
N8 N 0.3397(3) -0.11393(17) 0.18725(12) 0.0223(8) Uani 1 1 d . . . . .
N9 N 0.3085(3) 0.05592(17) 0.13023(12) 0.0235(8) Uani 1 1 d . . . . .
H9A H 0.298597 0.026306 0.151296 0.028 Uiso 1 1 calc R U . . .
C1 C 0.1798(3) 0.0514(2) 0.21870(14) 0.0212(9) Uani 1 1 d . . . . .
C2 C 0.1089(3) 0.0300(2) 0.17707(15) 0.0227(9) Uani 1 1 d . . . . .
C3 C 0.0760(3) -0.0298(2) 0.18833(15) 0.0238(10) Uani 1 1 d . . . . .
C4 C 0.1144(3) -0.0417(2) 0.23669(15) 0.0216(9) Uani 1 1 d . . . . .
C5 C 0.0826(3) -0.0934(2) 0.26241(16) 0.0247(10) Uani 1 1 d . . . . .
H5A H 0.053597 -0.129961 0.245553 0.030 Uiso 1 1 calc R U . . .
C6 C 0.0908(3) -0.0941(2) 0.31027(16) 0.0224(9) Uani 1 1 d . . . . .
C7 C 0.0378(3) -0.1384(2) 0.33798(17) 0.0288(10) Uani 1 1 d . . . . .
C8 C 0.0525(4) -0.1161(2) 0.38323(17) 0.0308(11) Uani 1 1 d . . . . .
C9 C 0.1196(3) -0.0616(2) 0.38385(16) 0.0270(10) Uani 1 1 d . . . . .
C10 C 0.1617(4) -0.0308(3) 0.42418(17) 0.0355(12) Uani 1 1 d . . . . .
H10A H 0.134270 -0.039393 0.452652 0.043 Uiso 1 1 calc R U . . .
C11 C 0.2408(4) 0.0116(3) 0.42580(17) 0.0380(12) Uani 1 1 d . . . . .
C14 C 0.3685(4) 0.0643(3) 0.40383(17) 0.0414(13) Uani 1 1 d . . . . .
C15 C 0.4339(4) 0.0920(3) 0.37644(17) 0.0364(12) Uani 1 1 d . . . . .
H15A H 0.496159 0.108527 0.391976 0.044 Uiso 1 1 calc R U . . .
C16 C 0.4158(3) 0.0976(2) 0.32820(16) 0.0267(10) Uani 1 1 d . . . . .
C17 C 0.4789(3) 0.1330(2) 0.30067(16) 0.0263(10) Uani 1 1 d . . . . .
C18 C 0.4286(3) 0.1383(2) 0.25665(16) 0.0269(10) Uani 1 1 d . . . . .
C19 C 0.3319(3) 0.1045(2) 0.25651(15) 0.0226(9) Uani 1 1 d . . . . .
C20 C 0.2531(3) 0.0996(2) 0.21929(15) 0.0215(9) Uani 1 1 d . . . . .
C21 C 0.0686(3) 0.0652(2) 0.13230(15) 0.0269(10) Uani 1 1 d . . . . .
H21A H 0.038593 0.033500 0.108439 0.032 Uiso 1 1 calc R U . . .
H21B H 0.125310 0.087109 0.119569 0.032 Uiso 1 1 calc R U . . .
C22 C -0.0118(4) 0.1153(2) 0.14058(17) 0.0335(11) Uani 1 1 d . . . . .
H22A H -0.035558 0.137369 0.110765 0.050 Uiso 1 1 calc R U . . .
H22B H 0.017800 0.147045 0.163949 0.050 Uiso 1 1 calc R U . . .
H22C H -0.068997 0.093635 0.152316 0.050 Uiso 1 1 calc R U . . .
C23 C 0.0065(3) -0.0749(2) 0.15816(16) 0.0258(10) Uani 1 1 d . . . . .
H23A H 0.025083 -0.119909 0.167388 0.031 Uiso 1 1 calc R U . . .
H23B H 0.017757 -0.069277 0.124790 0.031 Uiso 1 1 calc R U . . .
C24 C -0.1056(4) -0.0653(3) 0.16144(18) 0.0357(12) Uani 1 1 d . . . . .
H24A H -0.145596 -0.094427 0.139175 0.054 Uiso 1 1 calc R U . . .
H24B H -0.124433 -0.020385 0.153577 0.054 Uiso 1 1 calc R U . . .
H24C H -0.118936 -0.074870 0.193672 0.054 Uiso 1 1 calc R U . . .
C25 C -0.0265(4) -0.1937(2) 0.31846(19) 0.0351(12) Uani 1 1 d . . . . .
H25A H -0.024506 -0.228069 0.342741 0.042 Uiso 1 1 calc R U . . .
H25B H 0.001807 -0.211871 0.290876 0.042 Uiso 1 1 calc R U . . .
C26 C -0.1380(4) -0.1733(3) 0.3031(2) 0.0477(14) Uani 1 1 d . . . . .
H26A H -0.178241 -0.211439 0.292112 0.072 Uiso 1 1 calc R U . . .
H26B H -0.140819 -0.141662 0.277393 0.072 Uiso 1 1 calc R U . . .
H26C H -0.165636 -0.153996 0.330027 0.072 Uiso 1 1 calc R U . . .
C27 C 0.0127(4) -0.1436(3) 0.42611(19) 0.0466(14) Uani 1 1 d . . . . .
H27A H -0.052748 -0.165577 0.415932 0.056 Uiso 1 1 calc R U . . .
H27B H -0.000407 -0.107703 0.447426 0.056 Uiso 1 1 calc R U . . .
C28 C 0.0847(6) -0.1912(3) 0.4532(2) 0.0594(18) Uani 1 1 d . . . . .
H28A H 0.061315 -0.200973 0.483565 0.089 Uiso 1 1 calc R U . . .
H28B H 0.152754 -0.172249 0.458767 0.089 Uiso 1 1 calc R U . . .
H28C H 0.086593 -0.231049 0.434787 0.089 Uiso 1 1 calc R U . . .
C33 C 0.5814(3) 0.1597(2) 0.31955(18) 0.0337(11) Uani 1 1 d . . . . .
H33A H 0.575128 0.186120 0.347945 0.040 Uiso 1 1 calc R U . . .
H33B H 0.604796 0.188431 0.295446 0.040 Uiso 1 1 calc R U . . .
C34 C 0.6603(4) 0.1072(3) 0.3325(2) 0.0506(15) Uani 1 1 d . . . . .
H34A H 0.725051 0.127248 0.345098 0.076 Uiso 1 1 calc R U . . .
H34B H 0.669018 0.082026 0.304198 0.076 Uiso 1 1 calc R U . . .
H34C H 0.637738 0.078671 0.356401 0.076 Uiso 1 1 calc R U . . .
C35 C 0.4724(4) 0.1722(2) 0.21683(18) 0.0362(12) Uani 1 1 d . . . . .
H35A H 0.544744 0.160058 0.218242 0.043 Uiso 1 1 calc R U . . .
H35B H 0.436706 0.156506 0.186292 0.043 Uiso 1 1 calc R U . . .
C36 C 0.4646(5) 0.2450(3) 0.2181(2) 0.0537(16) Uani 1 1 d . . . . .
H36A H 0.498290 0.263619 0.192749 0.080 Uiso 1 1 calc R U . . .
H36B H 0.497333 0.260955 0.248740 0.080 Uiso 1 1 calc R U . . .
H36C H 0.392944 0.257715 0.213765 0.080 Uiso 1 1 calc R U . . .
C37 C 0.2507(3) 0.1461(2) 0.17864(15) 0.0241(10) Uani 1 1 d . . . . .
H37A H 0.289350 0.185216 0.189914 0.029 Uiso 1 1 calc R U . . .
H37B H 0.179464 0.159384 0.168938 0.029 Uiso 1 1 calc R U . . .
C38 C 0.2931(3) 0.1205(2) 0.13554(15) 0.0234(9) Uani 1 1 d . . . . .
C39 C 0.3165(3) 0.1506(2) 0.09546(15) 0.0247(10) Uani 1 1 d . . . . .
C40 C 0.3106(4) 0.2226(2) 0.08654(17) 0.0296(10) Uani 1 1 d . . . . .
H40A H 0.365209 0.235154 0.067914 0.036 Uiso 1 1 calc R U . . .
H40B H 0.322678 0.245499 0.117234 0.036 Uiso 1 1 calc R U . . .
C41 C 0.2087(4) 0.2443(3) 0.0601(3) 0.0576(18) Uani 1 1 d . . . . .
H41A H 0.206743 0.291611 0.058426 0.086 Uiso 1 1 calc R U . . .
H41B H 0.153708 0.228864 0.077006 0.086 Uiso 1 1 calc R U . . .
H41C H 0.200152 0.226283 0.028094 0.086 Uiso 1 1 calc R U . . .
C101 C 0.2341(3) -0.1052(2) 0.09198(15) 0.0222(9) Uani 1 1 d . . . . .
C102 C 0.1642(3) -0.0925(2) 0.04975(15) 0.0251(10) Uani 1 1 d . . . . .
C103 C 0.0936(3) -0.1403(2) 0.04699(15) 0.0261(10) Uani 1 1 d . . . . .
C104 C 0.1181(3) -0.1814(2) 0.08732(15) 0.0233(9) Uani 1 1 d . . . . .
C105 C 0.0714(3) -0.2392(2) 0.09415(16) 0.0280(10) Uani 1 1 d . . . . .
H10B H 0.021085 -0.254048 0.069745 0.034 Uiso 1 1 calc R U . . .
C106 C 0.0922(3) -0.2774(2) 0.13394(16) 0.0250(10) Uani 1 1 d . . . . .
C107 C 0.0461(3) -0.3394(2) 0.14039(17) 0.0301(10) Uani 1 1 d . . . . .
C108 C 0.0736(3) -0.3561(2) 0.18569(18) 0.0318(11) Uani 1 1 d . . . . .
C109 C 0.1388(3) -0.3048(2) 0.20690(15) 0.0237(9) Uani 1 1 d . . . . .
C110 C 0.1759(3) -0.3011(2) 0.25366(16) 0.0276(10) Uani 1 1 d . . . . .
H11A H 0.162220 -0.335935 0.273567 0.033 Uiso 1 1 calc R U . . .
C111 C 0.2322(3) -0.2499(2) 0.27380(16) 0.0283(10) Uani 1 1 d . . . . .
C112 C 0.2603(3) -0.2403(2) 0.32451(16) 0.0305(11) Uani 1 1 d . . . . .
C113 C 0.3079(3) -0.1825(2) 0.32978(16) 0.0305(11) Uani 1 1 d . . . . .
C114 C 0.3147(3) -0.1582(2) 0.28272(15) 0.0254(10) Uani 1 1 d . . . . .
C115 C 0.3739(3) -0.1078(2) 0.27298(15) 0.0261(10) Uani 1 1 d . . . . .
H11B H 0.404018 -0.082033 0.298622 0.031 Uiso 1 1 calc R U . . .
C116 C 0.3928(3) -0.0919(2) 0.22825(16) 0.0247(10) Uani 1 1 d . . . . .
C117 C 0.4738(3) -0.0502(2) 0.21892(16) 0.0256(10) Uani 1 1 d . . . . .
C118 C 0.4702(3) -0.0457(2) 0.17150(16) 0.0266(10) Uani 1 1 d . . . . .
C119 C 0.3804(3) -0.0819(2) 0.15112(15) 0.0222(9) Uani 1 1 d . . . . .
C120 C 0.3275(3) -0.0739(2) 0.10619(15) 0.0224(9) Uani 1 1 d . . . . .
C121 C 0.1588(4) -0.0380(2) 0.01434(16) 0.0295(10) Uani 1 1 d . . . . .
H12A H 0.197074 -0.000549 0.029120 0.035 Uiso 1 1 calc R U . . .
H12B H 0.087102 -0.024550 0.006383 0.035 Uiso 1 1 calc R U . . .
C122 C 0.2012(4) -0.0557(3) -0.03162(17) 0.0379(12) Uani 1 1 d . . . . .
H12C H 0.196146 -0.018117 -0.052757 0.057 Uiso 1 1 calc R U . . .
H12D H 0.162082 -0.091646 -0.047179 0.057 Uiso 1 1 calc R U . . .
H12E H 0.272481 -0.068485 -0.024175 0.057 Uiso 1 1 calc R U . . .
C123 C -0.0004(3) -0.1471(2) 0.01191(16) 0.0315(11) Uani 1 1 d . . . . .
H12F H -0.010408 -0.193247 0.003309 0.038 Uiso 1 1 calc R U . . .
H12G H 0.008687 -0.122875 -0.017165 0.038 Uiso 1 1 calc R U . . .
C124 C -0.0945(3) -0.1219(3) 0.03131(18) 0.0352(12) Uani 1 1 d . . . . .
H12H H -0.152867 -0.123971 0.006514 0.053 Uiso 1 1 calc R U . . .
H12I H -0.083233 -0.077022 0.041689 0.053 Uiso 1 1 calc R U . . .
H12J H -0.107703 -0.148636 0.058200 0.053 Uiso 1 1 calc R U . . .
C125 C -0.0180(4) -0.3767(3) 0.10202(18) 0.0398(13) Uani 1 1 d . . . . .
H12K H -0.060246 -0.346147 0.081218 0.048 Uiso 1 1 calc R U . . .
H12L H -0.064062 -0.405924 0.116594 0.048 Uiso 1 1 calc R U . . .
C126 C 0.0464(5) -0.4166(3) 0.0724(2) 0.0589(18) Uani 1 1 d . . . . .
H12M H 0.002396 -0.437098 0.046293 0.088 Uiso 1 1 calc R U . . .
H12N H 0.082935 -0.449975 0.092182 0.088 Uiso 1 1 calc R U . . .
H12O H 0.095149 -0.388266 0.059556 0.088 Uiso 1 1 calc R U . . .
C127 C 0.0433(4) -0.4145(2) 0.21147(19) 0.0390(12) Uani 1 1 d . . . . .
H12P H -0.021267 -0.431480 0.194779 0.047 Uiso 1 1 calc R U . . .
H12Q H 0.031082 -0.401382 0.243606 0.047 Uiso 1 1 calc R U . . .
C128 C 0.1228(5) -0.4688(3) 0.2157(2) 0.0584(17) Uani 1 1 d . . . . .
H12R H 0.095946 -0.506761 0.230466 0.088 Uiso 1 1 calc R U . . .
H12S H 0.184672 -0.453952 0.235257 0.088 Uiso 1 1 calc R U . . .
H12T H 0.138482 -0.480324 0.184185 0.088 Uiso 1 1 calc R U . . .
C129 C 0.2394(4) -0.2875(3) 0.36145(18) 0.0413(13) Uani 1 1 d . . . . .
H12U H 0.168203 -0.302249 0.354678 0.050 Uiso 1 1 calc R U . . .
H12V H 0.247804 -0.265659 0.392611 0.050 Uiso 1 1 calc R U . . .
C130 C 0.3106(5) -0.3469(3) 0.3638(2) 0.0517(15) Uani 1 1 d . . . . .
H13A H 0.293613 -0.376696 0.388334 0.078 Uiso 1 1 calc R U . . .
H13B H 0.381100 -0.332697 0.371495 0.078 Uiso 1 1 calc R U . . .
H13C H 0.302005 -0.369016 0.333179 0.078 Uiso 1 1 calc R U . . .
C131 C 0.3520(4) -0.1480(3) 0.37410(17) 0.0387(12) Uani 1 1 d . . . . .
H13D H 0.315817 -0.162163 0.400488 0.046 Uiso 1 1 calc R U . . .
H13E H 0.340844 -0.100949 0.369757 0.046 Uiso 1 1 calc R U . . .
C132 C 0.4639(5) -0.1605(3) 0.3871(2) 0.0583(18) Uani 1 1 d . . . . .
H13F H 0.490185 -0.133363 0.414129 0.087 Uiso 1 1 calc R U . . .
H13G H 0.499510 -0.150124 0.360121 0.087 Uiso 1 1 calc R U . . .
H13H H 0.474711 -0.206170 0.395533 0.087 Uiso 1 1 calc R U . . .
C133 C 0.5498(4) -0.0219(2) 0.25661(17) 0.0316(11) Uani 1 1 d . . . . .
H13I H 0.515235 -0.009312 0.283880 0.038 Uiso 1 1 calc R U . . .
H13J H 0.579041 0.017671 0.244295 0.038 Uiso 1 1 calc R U . . .
C134 C 0.6366(4) -0.0698(3) 0.2735(2) 0.0445(14) Uani 1 1 d . . . . .
H13K H 0.684101 -0.049470 0.298348 0.067 Uiso 1 1 calc R U . . .
H13L H 0.672359 -0.081418 0.246827 0.067 Uiso 1 1 calc R U . . .
H13M H 0.608082 -0.108895 0.286063 0.067 Uiso 1 1 calc R U . . .
C135 C 0.5497(4) -0.0109(2) 0.14749(18) 0.0344(11) Uani 1 1 d . . . . .
H13N H 0.515314 0.020373 0.124467 0.041 Uiso 1 1 calc R U . . .
H13O H 0.594291 0.013886 0.171591 0.041 Uiso 1 1 calc R U . . .
C136 C 0.6145(4) -0.0555(3) 0.1220(2) 0.0485(14) Uani 1 1 d . . . . .
H13P H 0.662130 -0.029707 0.106333 0.073 Uiso 1 1 calc R U . . .
H13Q H 0.571001 -0.080733 0.098368 0.073 Uiso 1 1 calc R U . . .
H13R H 0.652456 -0.084791 0.144881 0.073 Uiso 1 1 calc R U . . .
C137 C 0.3649(3) -0.0241(2) 0.07400(15) 0.0235(9) Uani 1 1 d . . . . .
H13S H 0.439149 -0.028803 0.074852 0.028 Uiso 1 1 calc R U . . .
H13T H 0.333080 -0.032259 0.041154 0.028 Uiso 1 1 calc R U . . .
C138 C 0.3415(3) 0.0433(2) 0.08755(15) 0.0231(9) Uani 1 1 d . . . . .
C139 C 0.3462(3) 0.1018(2) 0.06488(15) 0.0254(10) Uani 1 1 d . . . . .
C140 C 0.3834(3) 0.1106(2) 0.01754(16) 0.0282(10) Uani 1 1 d . . . . .
H14A H 0.349514 0.078681 -0.005108 0.034 Uiso 1 1 calc R U . . .
H14B H 0.364455 0.154379 0.005297 0.034 Uiso 1 1 calc R U . . .
C141 C 0.4964(4) 0.1025(4) 0.0205(2) 0.0575(18) Uani 1 1 d . . . . .
H14C H 0.517722 0.111518 -0.010394 0.086 Uiso 1 1 calc R U . . .
H14D H 0.514962 0.058056 0.029973 0.086 Uiso 1 1 calc R U . . .
H14E H 0.530309 0.132678 0.044019 0.086 Uiso 1 1 calc R U . . .
C12 C 0.3068(7) 0.0286(4) 0.4692(3) 0.0371(19) Uani 0.71 1 d . . P A 1
C13 C 0.3851(7) 0.0613(5) 0.4555(3) 0.0396(19) Uani 0.71 1 d . . P A 1
C29 C 0.2817(7) 0.0184(5) 0.5179(3) 0.0423(19) Uani 0.71 1 d . . P A 1
H29A H 0.344546 0.023885 0.540346 0.051 Uiso 0.71 1 calc R U P A 1
H29B H 0.258974 -0.026894 0.520539 0.051 Uiso 0.71 1 calc R U P A 1
C30 C 0.2020(10) 0.0622(5) 0.5329(4) 0.081(4) Uani 0.71 1 d . . P A 1
H30A H 0.201896 0.058606 0.567116 0.122 Uiso 0.71 1 calc R U P A 1
H30B H 0.135368 0.049602 0.516548 0.122 Uiso 0.71 1 calc R U P A 1
H30C H 0.216573 0.106962 0.524759 0.122 Uiso 0.71 1 calc R U P A 1
C31 C 0.4693(9) 0.0970(6) 0.4857(3) 0.052(2) Uani 0.71 1 d . . P A 1
H31A H 0.531446 0.096271 0.470116 0.063 Uiso 0.71 1 calc R U P A 1
H31B H 0.484568 0.075151 0.516752 0.063 Uiso 0.71 1 calc R U P A 1
C32 C 0.4375(10) 0.1680(5) 0.4933(4) 0.090(4) Uani 0.71 1 d . . P A 1
H32A H 0.492349 0.190469 0.513142 0.134 Uiso 0.71 1 calc R U P A 1
H32B H 0.376085 0.168581 0.508787 0.134 Uiso 0.71 1 calc R U P A 1
H32C H 0.424008 0.189801 0.462569 0.134 Uiso 0.71 1 calc R U P A 1
C12A C 0.2777(13) 0.0531(9) 0.4662(6) 0.020(4) Uiso 0.29 1 d . . P A 2
C13A C 0.3584(14) 0.0864(9) 0.4534(7) 0.022(5) Uiso 0.29 1 d . . P A 2
C29A C 0.2444(18) 0.0495(12) 0.5155(8) 0.037(5) Uiso 0.29 1 d . . P A 2
H29C H 0.260757 0.090708 0.532533 0.044 Uiso 0.29 1 calc R U P A 2
H29D H 0.170135 0.042867 0.512625 0.044 Uiso 0.29 1 calc R U P A 2
C30A C 0.2977(19) -0.0051(12) 0.5426(10) 0.061(6) Uiso 0.29 1 d . . P A 2
H30D H 0.367563 0.007713 0.554143 0.092 Uiso 0.29 1 calc R U P A 2
H30E H 0.298428 -0.042906 0.521945 0.092 Uiso 0.29 1 calc R U P A 2
H30F H 0.262157 -0.015937 0.569530 0.092 Uiso 0.29 1 calc R U P A 2
C31A C 0.4385(17) 0.1246(12) 0.4841(8) 0.032(6) Uiso 0.29 1 d . . P A 2
H31C H 0.411470 0.139281 0.512962 0.038 Uiso 0.29 1 calc R U P A 2
H31D H 0.457185 0.163254 0.466690 0.038 Uiso 0.29 1 calc R U P A 2
C32A C 0.5320(18) 0.0827(10) 0.4977(8) 0.046(5) Uiso 0.29 1 d . . P A 2
H32D H 0.585367 0.108603 0.515792 0.069 Uiso 0.29 1 calc R U P A 2
H32E H 0.556347 0.066223 0.469024 0.069 Uiso 0.29 1 calc R U P A 2
H32F H 0.514461 0.046266 0.517049 0.069 Uiso 0.29 1 calc R U P A 2
Cl1 Cl 0.3315(3) -0.27177(14) 0.48594(8) 0.1291(12) Uani 1 1 d . . . . .
C1S C 0.3348(5) -0.2612(3) 0.5454(2) 0.0565(16) Uani 1 1 d . . . . .
H1SA H 0.283213 -0.290455 0.556678 0.068 Uiso 1 1 calc R U . . .
Cl2 Cl 0.45401(16) -0.27907(9) 0.57744(7) 0.0758(5) Uani 1 1 d . . . . .
Cl3 Cl 0.30129(14) -0.17994(10) 0.55676(7) 0.0791(6) Uani 1 1 d . . . . .
C2S C -0.2498(7) -0.2709(4) 0.1604(3) 0.089(3) Uani 1 1 d . . . . .
H2SA H -0.275289 -0.316245 0.162349 0.107 Uiso 1 1 calc R U . . .
Cl4 Cl -0.1375(2) -0.26545(18) 0.19388(11) 0.1384(12) Uani 1 1 d . . . . .
Cl5 Cl -0.2418(2) -0.25258(16) 0.09995(10) 0.1307(10) Uani 1 1 d . . . . .
Cl6 Cl -0.33895(18) -0.21809(12) 0.18033(10) 0.1032(8) Uani 1 1 d . . . . .

loop_
_atom_site_aniso_label
_atom_site_aniso_U_11
_atom_site_aniso_U_22
_atom_site_aniso_U_33
_atom_site_aniso_U_23
_atom_site_aniso_U_13
_atom_site_aniso_U_12
Ni1 0.0209(3) 0.0228(3) 0.0223(3) -0.0022(2) 0.0063(2) -0.0032(2)
Ni2 0.0174(3) 0.0218(3) 0.0198(3) -0.0004(2) 0.0012(2) 0.0018(2)
N1 0.0204(19) 0.0182(18) 0.0235(19) 0.0003(14) 0.0093(15) 0.0007(14)
N2 0.0213(19) 0.026(2) 0.030(2) -0.0003(16) 0.0083(16) -0.0001(16)
N3 0.035(2) 0.038(2) 0.026(2) -0.0019(17) 0.0097(18) -0.0109(18)
N4 0.023(2) 0.025(2) 0.0237(19) -0.0054(15) 0.0070(15) -0.0025(15)
N5 0.0156(18) 0.028(2) 0.0241(19) -0.0016(15) 0.0018(15) 0.0035(15)
N6 0.0190(19) 0.027(2) 0.027(2) -0.0004(16) 0.0027(15) 0.0020(15)
N7 0.0158(18) 0.0262(19) 0.0211(19) 0.0011(15) 0.0020(14) 0.0024(15)
N8 0.0217(19) 0.0211(18) 0.0238(19) -0.0012(15) 0.0017(15) 0.0047(15)
N9 0.025(2) 0.0234(19) 0.0235(19) 0.0043(15) 0.0086(15) 0.0012(15)
C1 0.023(2) 0.020(2) 0.022(2) -0.0063(17) 0.0087(17) 0.0040(17)
C2 0.020(2) 0.026(2) 0.023(2) -0.0045(18) 0.0055(18) 0.0023(18)
C3 0.016(2) 0.031(2) 0.026(2) -0.0030(19) 0.0080(18) 0.0022(18)
C4 0.018(2) 0.020(2) 0.027(2) -0.0034(18) 0.0059(18) 0.0004(17)
C5 0.019(2) 0.021(2) 0.034(3) -0.0038(19) 0.0030(19) 0.0032(17)
C6 0.016(2) 0.021(2) 0.031(2) 0.0032(18) 0.0048(18) 0.0034(17)
C7 0.019(2) 0.029(2) 0.039(3) 0.006(2) 0.007(2) 0.0008(19)
C8 0.028(3) 0.030(3) 0.037(3) 0.001(2) 0.013(2) -0.002(2)
C9 0.025(2) 0.027(2) 0.031(3) -0.0006(19) 0.0095(19) -0.0024(19)
C10 0.034(3) 0.049(3) 0.026(3) 0.001(2) 0.015(2) -0.008(2)
C11 0.042(3) 0.048(3) 0.025(3) -0.008(2) 0.010(2) -0.016(2)
C14 0.045(3) 0.055(3) 0.023(3) -0.005(2) 0.001(2) -0.025(3)
C15 0.032(3) 0.047(3) 0.030(3) -0.005(2) 0.004(2) -0.015(2)
C16 0.026(2) 0.026(2) 0.028(2) -0.0063(19) 0.0058(19) -0.0068(19)
C17 0.027(2) 0.025(2) 0.028(2) -0.0087(19) 0.0084(19) -0.0079(19)
C18 0.028(2) 0.027(2) 0.027(2) -0.0049(19) 0.0085(19) -0.0040(19)
C19 0.025(2) 0.020(2) 0.025(2) -0.0043(17) 0.0103(18) -0.0015(17)
C20 0.024(2) 0.021(2) 0.022(2) -0.0045(17) 0.0098(18) 0.0026(17)
C21 0.025(2) 0.031(2) 0.024(2) -0.0022(19) 0.0040(19) 0.0048(19)
C22 0.031(3) 0.039(3) 0.029(3) 0.002(2) 0.001(2) 0.007(2)
C23 0.020(2) 0.028(2) 0.029(2) -0.0068(19) 0.0046(19) -0.0024(18)
C24 0.025(3) 0.046(3) 0.036(3) -0.009(2) 0.000(2) -0.002(2)
C25 0.034(3) 0.027(3) 0.045(3) 0.003(2) 0.005(2) -0.006(2)
C26 0.033(3) 0.039(3) 0.070(4) 0.000(3) 0.006(3) -0.008(2)
C27 0.053(4) 0.045(3) 0.045(3) 0.002(3) 0.022(3) -0.020(3)
C28 0.092(5) 0.049(4) 0.039(3) 0.014(3) 0.018(3) -0.011(3)
C33 0.024(3) 0.041(3) 0.038(3) -0.006(2) 0.008(2) -0.015(2)
C34 0.036(3) 0.056(4) 0.059(4) -0.013(3) 0.004(3) -0.004(3)
C35 0.032(3) 0.045(3) 0.032(3) 0.003(2) 0.006(2) -0.013(2)
C36 0.060(4) 0.048(4) 0.052(4) 0.013(3) 0.003(3) -0.025(3)
C37 0.030(2) 0.020(2) 0.025(2) -0.0004(17) 0.0085(19) -0.0022(18)
C38 0.021(2) 0.024(2) 0.026(2) -0.0023(18) 0.0068(18) 0.0000(18)
C39 0.019(2) 0.028(2) 0.027(2) 0.0050(19) 0.0032(18) -0.0027(18)
C40 0.028(3) 0.029(2) 0.032(3) 0.004(2) 0.002(2) 0.000(2)
C41 0.036(3) 0.029(3) 0.105(5) 0.018(3) 0.003(3) 0.009(2)
C101 0.020(2) 0.023(2) 0.024(2) 0.0000(17) 0.0054(17) 0.0055(17)
C102 0.024(2) 0.030(2) 0.022(2) -0.0001(18) 0.0051(18) 0.0038(19)
C103 0.021(2) 0.037(3) 0.020(2) -0.0005(19) 0.0012(18) 0.0067(19)
C104 0.021(2) 0.028(2) 0.021(2) -0.0029(18) 0.0018(18) 0.0042(18)
C105 0.021(2) 0.037(3) 0.025(2) -0.005(2) 0.0001(18) 0.0001(19)
C106 0.018(2) 0.029(2) 0.029(2) -0.0031(19) 0.0037(18) -0.0034(18)
C107 0.023(2) 0.033(3) 0.034(3) -0.002(2) 0.002(2) -0.005(2)
C108 0.024(2) 0.030(3) 0.043(3) -0.002(2) 0.009(2) 0.000(2)
C109 0.019(2) 0.025(2) 0.027(2) 0.0017(18) 0.0027(18) 0.0007(18)
C110 0.021(2) 0.030(2) 0.033(3) 0.006(2) 0.0080(19) 0.0001(19)
C111 0.022(2) 0.038(3) 0.026(2) 0.006(2) 0.0041(19) 0.007(2)
C112 0.022(2) 0.044(3) 0.026(2) 0.002(2) 0.0041(19) 0.000(2)
C113 0.022(2) 0.043(3) 0.027(2) 0.000(2) 0.0039(19) 0.004(2)
C114 0.021(2) 0.032(2) 0.023(2) -0.0021(19) 0.0039(18) 0.0038(19)
C115 0.027(2) 0.029(2) 0.021(2) -0.0083(18) -0.0025(18) 0.0065(19)
C116 0.023(2) 0.021(2) 0.029(2) -0.0035(18) -0.0006(19) 0.0052(18)
C117 0.024(2) 0.016(2) 0.035(3) -0.0027(18) -0.0009(19) 0.0029(18)
C118 0.026(2) 0.021(2) 0.033(3) 0.0014(19) 0.0012(19) 0.0011(18)
C119 0.018(2) 0.019(2) 0.029(2) -0.0035(18) 0.0043(18) 0.0029(17)
C120 0.021(2) 0.023(2) 0.023(2) -0.0017(18) 0.0048(18) 0.0067(18)
C121 0.022(2) 0.040(3) 0.026(2) 0.006(2) 0.0019(19) 0.007(2)
C122 0.034(3) 0.047(3) 0.032(3) 0.007(2) 0.002(2) 0.001(2)
C123 0.025(3) 0.041(3) 0.026(2) 0.000(2) -0.003(2) 0.001(2)
C124 0.021(2) 0.041(3) 0.042(3) 0.003(2) -0.002(2) 0.000(2)
C125 0.039(3) 0.039(3) 0.038(3) 0.002(2) -0.004(2) -0.017(2)
C126 0.067(4) 0.067(4) 0.046(4) -0.030(3) 0.020(3) -0.028(3)
C127 0.035(3) 0.040(3) 0.043(3) 0.001(2) 0.009(2) -0.011(2)
C128 0.063(4) 0.037(3) 0.079(5) 0.022(3) 0.021(3) -0.004(3)
C129 0.037(3) 0.061(4) 0.027(3) 0.007(2) 0.006(2) -0.009(3)
C130 0.052(4) 0.064(4) 0.039(3) 0.026(3) 0.009(3) -0.002(3)
C131 0.044(3) 0.048(3) 0.023(2) -0.002(2) 0.003(2) -0.001(3)
C132 0.063(4) 0.071(4) 0.037(3) -0.018(3) -0.008(3) 0.023(3)
C133 0.031(3) 0.026(2) 0.035(3) 0.000(2) -0.006(2) -0.003(2)
C134 0.033(3) 0.041(3) 0.054(3) -0.008(3) -0.014(3) -0.002(2)
C135 0.025(3) 0.036(3) 0.040(3) 0.007(2) 0.000(2) -0.008(2)
C136 0.027(3) 0.064(4) 0.056(4) 0.016(3) 0.011(3) 0.005(3)
C137 0.024(2) 0.026(2) 0.021(2) -0.0007(18) 0.0053(18) 0.0034(18)
C138 0.020(2) 0.028(2) 0.022(2) 0.0016(18) 0.0063(18) 0.0010(18)
C139 0.019(2) 0.035(3) 0.023(2) 0.0045(19) 0.0048(18) 0.0002(19)
C140 0.026(2) 0.032(3) 0.028(2) 0.005(2) 0.0091(19) 0.0005(19)
C141 0.030(3) 0.113(6) 0.032(3) 0.001(3) 0.014(2) -0.003(3)
C12 0.049(5) 0.033(4) 0.031(4) -0.006(3) 0.011(4) 0.009(4)
C13 0.046(5) 0.043(5) 0.030(4) -0.004(4) 0.007(4) -0.006(5)
C29 0.054(5) 0.050(5) 0.024(4) -0.001(4) 0.011(4) -0.006(5)
C30 0.144(11) 0.053(6) 0.062(6) -0.008(5) 0.070(7) 0.003(6)
C31 0.057(7) 0.071(7) 0.029(5) -0.011(5) 0.003(4) -0.022(6)
C32 0.149(12) 0.055(6) 0.054(6) -0.003(5) -0.027(7) -0.046(7)
Cl1 0.189(3) 0.125(2) 0.0622(13) -0.0272(13) -0.0279(15) 0.074(2)
C1S 0.060(4) 0.048(4) 0.063(4) 0.010(3) 0.013(3) -0.012(3)
Cl2 0.0845(13) 0.0705(12) 0.0681(11) -0.0036(9) -0.0062(10) 0.0026(10)
Cl3 0.0597(11) 0.0964(14) 0.0777(13) -0.0204(11) -0.0042(9) 0.0039(10)
C2S 0.103(7) 0.051(4) 0.126(7) 0.004(4) 0.062(6) -0.015(4)
Cl4 0.097(2) 0.183(3) 0.139(2) -0.029(2) 0.0285(18) 0.051(2)
Cl5 0.136(2) 0.152(3) 0.110(2) -0.0195(18) 0.0389(18) -0.040(2)
Cl6 0.0812(15) 0.0934(16) 0.144(2) 0.0283(15) 0.0472(15) 0.0174(12)

loop_
_atom_type_symbol
_atom_type_description
_atom_type_scat_dispersion_real
_atom_type_scat_dispersion_imag
_atom_type_scat_source
C C 0.0033 0.0016 'International Tables Vol C Tables 4.2.6.8 and 6.1.1.4'
H H 0.0000 0.0000 'International Tables Vol C Tables 4.2.6.8 and 6.1.1.4'
N N 0.0061 0.0033 'International Tables Vol C Tables 4.2.6.8 and 6.1.1.4'
Ni Ni 0.3393 1.1124 'International Tables Vol C Tables 4.2.6.8 and 6.1.1.4'
Cl Cl 0.1484 0.1585 'International Tables Vol C Tables 4.2.6.8 and 6.1.1.4'

loop_
_geom_angle_atom_site_label_1
_geom_angle_atom_site_label_2
_geom_angle_atom_site_label_3
_geom_angle
_geom_angle_site_symmetry_1
_geom_angle_site_symmetry_3
_geom_angle_publ_flag
N1 Ni1 N2 91.22(15) . . ?
N1 Ni1 N4 88.44(15) . . ?
N2 Ni1 N4 176.10(15) . . ?
N1 Ni1 N3 176.59(17) . . ?
N2 Ni1 N3 88.91(16) . . ?
N4 Ni1 N3 91.66(16) . . ?
N5 Ni2 N8 88.86(15) . . ?
N5 Ni2 N7 172.77(15) . . ?
N8 Ni2 N7 91.17(15) . . ?
N5 Ni2 N6 91.34(15) . . ?
N8 Ni2 N6 173.30(15) . . ?
N7 Ni2 N6 89.46(15) . . ?
C4 N1 C1 105.7(3) . . ?
C4 N1 Ni1 126.2(3) . . ?
C1 N1 Ni1 127.6(3) . . ?
C9 N2 C6 105.1(4) . . ?
C9 N2 Ni1 128.4(3) . . ?
C6 N2 Ni1 126.3(3) . . ?
C14 N3 C11 105.0(4) . . ?
C14 N3 Ni1 126.3(3) . . ?
C11 N3 Ni1 128.6(3) . . ?
C16 N4 C19 106.0(4) . . ?
C16 N4 Ni1 124.9(3) . . ?
C19 N4 Ni1 128.9(3) . . ?
C104 N5 C101 105.2(3) . . ?
C104 N5 Ni2 125.1(3) . . ?
C101 N5 Ni2 128.6(3) . . ?
C106 N6 C109 104.6(4) . . ?
C106 N6 Ni2 127.4(3) . . ?
C109 N6 Ni2 127.9(3) . . ?
C111 N7 C114 105.1(4) . . ?
C111 N7 Ni2 128.8(3) . . ?
C114 N7 Ni2 125.8(3) . . ?
C116 N8 C119 105.6(4) . . ?
C116 N8 Ni2 126.1(3) . . ?
C119 N8 Ni2 128.1(3) . . ?
C38 N9 C138 110.8(4) . . ?
C38 N9 H9A 124.6 . . ?
C138 N9 H9A 124.6 . . ?
N1 C1 C20 123.3(4) . . ?
N1 C1 C2 109.1(4) . . ?
C20 C1 C2 126.4(4) . . ?
C3 C2 C1 105.7(4) . . ?
C3 C2 C21 123.3(4) . . ?
C1 C2 C21 130.7(4) . . ?
C2 C3 C4 107.4(4) . . ?
C2 C3 C23 128.3(4) . . ?
C4 C3 C23 124.1(4) . . ?
N1 C4 C5 125.0(4) . . ?
N1 C4 C3 111.6(4) . . ?
C5 C4 C3 123.1(4) . . ?
C6 C5 C4 123.3(4) . . ?
C6 C5 H5A 118.4 . . ?
C4 C5 H5A 118.4 . . ?
C5 C6 N2 124.2(4) . . ?
C5 C6 C7 125.1(4) . . ?
N2 C6 C7 110.3(4) . . ?
C8 C7 C6 106.5(4) . . ?
C8 C7 C25 128.1(4) . . ?
C6 C7 C25 125.2(4) . . ?
C7 C8 C9 106.8(4) . . ?
C7 C8 C27 128.4(4) . . ?
C9 C8 C27 124.8(4) . . ?
C10 C9 N2 124.7(4) . . ?
C10 C9 C8 124.0(4) . . ?
N2 C9 C8 111.1(4) . . ?
C11 C10 C9 123.7(4) . . ?
C11 C10 H10A 118.2 . . ?
C9 C10 H10A 118.2 . . ?
C10 C11 N3 123.6(4) . . ?
C10 C11 C12 123.8(5) . . ?
N3 C11 C12 110.9(5) . . ?
C10 C11 C12A 125.2(8) . . ?
N3 C11 C12A 109.8(8) . . ?
N3 C14 C15 124.4(4) . . ?
N3 C14 C13 110.6(5) . . ?
C15 C14 C13 124.8(5) . . ?
N3 C14 C13A 108.5(8) . . ?
C15 C14 C13A 123.4(8) . . ?
C14 C15 C16 124.6(5) . . ?
C14 C15 H15A 117.7 . . ?
C16 C15 H15A 117.7 . . ?
C15 C16 N4 124.9(4) . . ?
C15 C16 C17 124.0(4) . . ?
N4 C16 C17 110.6(4) . . ?
C18 C17 C16 107.4(4) . . ?
C18 C17 C33 128.3(4) . . ?
C16 C17 C33 124.3(4) . . ?
C17 C18 C19 107.0(4) . . ?
C17 C18 C35 122.9(4) . . ?
C19 C18 C35 130.1(4) . . ?
N4 C19 C20 123.7(4) . . ?
N4 C19 C18 108.8(4) . . ?
C20 C19 C18 127.5(4) . . ?
C1 C20 C19 121.1(4) . . ?
C1 C20 C37 120.3(4) . . ?
C19 C20 C37 118.5(4) . . ?
C2 C21 C22 112.0(4) . . ?
C2 C21 H21A 109.2 . . ?
C22 C21 H21A 109.2 . . ?
C2 C21 H21B 109.2 . . ?
C22 C21 H21B 109.2 . . ?
H21A C21 H21B 107.9 . . ?
C21 C22 H22A 109.5 . . ?
C21 C22 H22B 109.5 . . ?
H22A C22 H22B 109.5 . . ?
C21 C22 H22C 109.5 . . ?
H22A C22 H22C 109.5 . . ?
H22B C22 H22C 109.5 . . ?
C3 C23 C24 114.7(4) . . ?
C3 C23 H23A 108.6 . . ?
C24 C23 H23A 108.6 . . ?
C3 C23 H23B 108.6 . . ?
C24 C23 H23B 108.6 . . ?
H23A C23 H23B 107.6 . . ?
C23 C24 H24A 109.5 . . ?
C23 C24 H24B 109.5 . . ?
H24A C24 H24B 109.5 . . ?
C23 C24 H24C 109.5 . . ?
H24A C24 H24C 109.5 . . ?
H24B C24 H24C 109.5 . . ?
C7 C25 C26 112.1(4) . . ?
C7 C25 H25A 109.2 . . ?
C26 C25 H25A 109.2 . . ?
C7 C25 H25B 109.2 . . ?
C26 C25 H25B 109.2 . . ?
H25A C25 H25B 107.9 . . ?
C25 C26 H26A 109.5 . . ?
C25 C26 H26B 109.5 . . ?
H26A C26 H26B 109.5 . . ?
C25 C26 H26C 109.5 . . ?
H26A C26 H26C 109.5 . . ?
H26B C26 H26C 109.5 . . ?
C8 C27 C28 113.1(5) . . ?
C8 C27 H27A 109.0 . . ?
C28 C27 H27A 109.0 . . ?
C8 C27 H27B 109.0 . . ?
C28 C27 H27B 109.0 . . ?
H27A C27 H27B 107.8 . . ?
C27 C28 H28A 109.5 . . ?
C27 C28 H28B 109.5 . . ?
H28A C28 H28B 109.5 . . ?
C27 C28 H28C 109.5 . . ?
H28A C28 H28C 109.5 . . ?
H28B C28 H28C 109.5 . . ?
C17 C33 C34 112.9(4) . . ?
C17 C33 H33A 109.0 . . ?
C34 C33 H33A 109.0 . . ?
C17 C33 H33B 109.0 . . ?
C34 C33 H33B 109.0 . . ?
H33A C33 H33B 107.8 . . ?
C33 C34 H34A 109.5 . . ?
C33 C34 H34B 109.5 . . ?
H34A C34 H34B 109.5 . . ?
C33 C34 H34C 109.5 . . ?
H34A C34 H34C 109.5 . . ?
H34B C34 H34C 109.5 . . ?
C36 C35 C18 114.0(4) . . ?
C36 C35 H35A 108.7 . . ?
C18 C35 H35A 108.7 . . ?
C36 C35 H35B 108.7 . . ?
C18 C35 H35B 108.7 . . ?
H35A C35 H35B 107.6 . . ?
C35 C36 H36A 109.5 . . ?
C35 C36 H36B 109.5 . . ?
H36A C36 H36B 109.5 . . ?
C35 C36 H36C 109.5 . . ?
H36A C36 H36C 109.5 . . ?
H36B C36 H36C 109.5 . . ?
C20 C37 C38 115.6(4) . . ?
C20 C37 H37A 108.4 . . ?
C38 C37 H37A 108.4 . . ?
C20 C37 H37B 108.4 . . ?
C38 C37 H37B 108.4 . . ?
H37A C37 H37B 107.5 . . ?
N9 C38 C39 107.3(4) . . ?
N9 C38 C37 120.6(4) . . ?
C39 C38 C37 131.9(4) . . ?
C38 C39 C139 107.5(4) . . ?
C38 C39 C40 125.1(4) . . ?
C139 C39 C40 127.4(4) . . ?
C39 C40 C41 113.3(4) . . ?
C39 C40 H40A 108.9 . . ?
C41 C40 H40A 108.9 . . ?
C39 C40 H40B 108.9 . . ?
C41 C40 H40B 108.9 . . ?
H40A C40 H40B 107.7 . . ?
C40 C41 H41A 109.5 . . ?
C40 C41 H41B 109.5 . . ?
H41A C41 H41B 109.5 . . ?
C40 C41 H41C 109.5 . . ?
H41A C41 H41C 109.5 . . ?
H41B C41 H41C 109.5 . . ?
N5 C101 C120 122.8(4) . . ?
N5 C101 C102 110.1(4) . . ?
C120 C101 C102 126.9(4) . . ?
C103 C102 C101 106.2(4) . . ?
C103 C102 C121 122.2(4) . . ?
C101 C102 C121 131.5(4) . . ?
C102 C103 C104 107.6(4) . . ?
C102 C103 C123 127.9(4) . . ?
C104 C103 C123 124.1(4) . . ?
C105 C104 N5 124.6(4) . . ?
C105 C104 C103 124.8(4) . . ?
N5 C104 C103 110.4(4) . . ?
C104 C105 C106 124.7(4) . . ?
C104 C105 H10B 117.7 . . ?
C106 C105 H10B 117.7 . . ?
N6 C106 C105 123.4(4) . . ?
N6 C106 C107 111.6(4) . . ?
C105 C106 C107 124.7(4) . . ?
C108 C107 C106 106.6(4) . . ?
C108 C107 C125 128.5(4) . . ?
C106 C107 C125 124.8(4) . . ?
C107 C108 C109 106.5(4) . . ?
C107 C108 C127 128.7(5) . . ?
C109 C108 C127 124.7(4) . . ?
C110 C109 N6 124.6(4) . . ?
C110 C109 C108 124.6(4) . . ?
N6 C109 C108 110.6(4) . . ?
C109 C110 C111 123.9(4) . . ?
C109 C110 H11A 118.1 . . ?
C111 C110 H11A 118.1 . . ?
N7 C111 C110 124.3(4) . . ?
N7 C111 C112 110.7(4) . . ?
C110 C111 C112 124.9(4) . . ?
C113 C112 C111 106.6(4) . . ?
C113 C112 C129 129.0(4) . . ?
C111 C112 C129 124.4(4) . . ?
C112 C113 C114 106.8(4) . . ?
C112 C113 C131 129.6(4) . . ?
C114 C113 C131 123.5(4) . . ?
C115 C114 N7 124.2(4) . . ?
C115 C114 C113 124.4(4) . . ?
N7 C114 C113 110.7(4) . . ?
C114 C115 C116 123.9(4) . . ?
C114 C115 H11B 118.1 . . ?
C116 C115 H11B 118.1 . . ?
N8 C116 C115 125.4(4) . . ?
N8 C116 C117 111.0(4) . . ?
C115 C116 C117 123.5(4) . . ?
C118 C117 C116 107.4(4) . . ?
C118 C117 C133 128.7(4) . . ?
C116 C117 C133 123.8(4) . . ?
C117 C118 C119 106.4(4) . . ?
C117 C118 C135 123.4(4) . . ?
C119 C118 C135 130.1(4) . . ?
C120 C119 N8 122.7(4) . . ?
C120 C119 C118 126.4(4) . . ?
N8 C119 C118 109.0(4) . . ?
C119 C120 C101 122.0(4) . . ?
C119 C120 C137 118.5(4) . . ?
C101 C120 C137 119.1(4) . . ?
C102 C121 C122 113.8(4) . . ?
C102 C121 H12A 108.8 . . ?
C122 C121 H12A 108.8 . . ?
C102 C121 H12B 108.8 . . ?
C122 C121 H12B 108.8 . . ?
H12A C121 H12B 107.7 . . ?
C121 C122 H12C 109.5 . . ?
C121 C122 H12D 109.5 . . ?
H12C C122 H12D 109.5 . . ?
C121 C122 H12E 109.5 . . ?
H12C C122 H12E 109.5 . . ?
H12D C122 H12E 109.5 . . ?
C103 C123 C124 112.1(4) . . ?
C103 C123 H12F 109.2 . . ?
C124 C123 H12F 109.2 . . ?
C103 C123 H12G 109.2 . . ?
C124 C123 H12G 109.2 . . ?
H12F C123 H12G 107.9 . . ?
C123 C124 H12H 109.5 . . ?
C123 C124 H12I 109.5 . . ?
H12H C124 H12I 109.5 . . ?
C123 C124 H12J 109.5 . . ?
H12H C124 H12J 109.5 . . ?
H12I C124 H12J 109.5 . . ?
C107 C125 C126 112.0(5) . . ?
C107 C125 H12K 109.2 . . ?
C126 C125 H12K 109.2 . . ?
C107 C125 H12L 109.2 . . ?
C126 C125 H12L 109.2 . . ?
H12K C125 H12L 107.9 . . ?
C125 C126 H12M 109.5 . . ?
C125 C126 H12N 109.5 . . ?
H12M C126 H12N 109.5 . . ?
C125 C126 H12O 109.5 . . ?
H12M C126 H12O 109.5 . . ?
H12N C126 H12O 109.5 . . ?
C108 C127 C128 113.6(4) . . ?
C108 C127 H12P 108.8 . . ?
C128 C127 H12P 108.8 . . ?
C108 C127 H12Q 108.8 . . ?
C128 C127 H12Q 108.8 . . ?
H12P C127 H12Q 107.7 . . ?
C127 C128 H12R 109.5 . . ?
C127 C128 H12S 109.5 . . ?
H12R C128 H12S 109.5 . . ?
C127 C128 H12T 109.5 . . ?
H12R C128 H12T 109.5 . . ?
H12S C128 H12T 109.5 . . ?
C112 C129 C130 112.4(4) . . ?
C112 C129 H12U 109.1 . . ?
C130 C129 H12U 109.1 . . ?
C112 C129 H12V 109.1 . . ?
C130 C129 H12V 109.1 . . ?
H12U C129 H12V 107.9 . . ?
C129 C130 H13A 109.5 . . ?
C129 C130 H13B 109.5 . . ?
H13A C130 H13B 109.5 . . ?
C129 C130 H13C 109.5 . . ?
H13A C130 H13C 109.5 . . ?
H13B C130 H13C 109.5 . . ?
C113 C131 C132 112.9(4) . . ?
C113 C131 H13D 109.0 . . ?
C132 C131 H13D 109.0 . . ?
C113 C131 H13E 109.0 . . ?
C132 C131 H13E 109.0 . . ?
H13D C131 H13E 107.8 . . ?
C131 C132 H13F 109.5 . . ?
C131 C132 H13G 109.5 . . ?
H13F C132 H13G 109.5 . . ?
C131 C132 H13H 109.5 . . ?
H13F C132 H13H 109.5 . . ?
H13G C132 H13H 109.5 . . ?
C117 C133 C134 112.3(4) . . ?
C117 C133 H13I 109.2 . . ?
C134 C133 H13I 109.2 . . ?
C117 C133 H13J 109.2 . . ?
C134 C133 H13J 109.2 . . ?
H13I C133 H13J 107.9 . . ?
C133 C134 H13K 109.5 . . ?
C133 C134 H13L 109.5 . . ?
H13K C134 H13L 109.5 . . ?
C133 C134 H13M 109.5 . . ?
H13K C134 H13M 109.5 . . ?
H13L C134 H13M 109.5 . . ?
C136 C135 C118 113.9(4) . . ?
C136 C135 H13N 108.8 . . ?
C118 C135 H13N 108.8 . . ?
C136 C135 H13O 108.8 . . ?
C118 C135 H13O 108.8 . . ?
H13N C135 H13O 107.7 . . ?
C135 C136 H13P 109.5 . . ?
C135 C136 H13Q 109.5 . . ?
H13P C136 H13Q 109.5 . . ?
C135 C136 H13R 109.5 . . ?
H13P C136 H13R 109.5 . . ?
H13Q C136 H13R 109.5 . . ?
C138 C137 C120 112.6(3) . . ?
C138 C137 H13S 109.1 . . ?
C120 C137 H13S 109.1 . . ?
C138 C137 H13T 109.1 . . ?
C120 C137 H13T 109.1 . . ?
H13S C137 H13T 107.8 . . ?
N9 C138 C139 106.8(4) . . ?
N9 C138 C137 120.7(4) . . ?
C139 C138 C137 132.5(4) . . ?
C138 C139 C39 107.5(4) . . ?
C138 C139 C140 124.6(4) . . ?
C39 C139 C140 127.8(4) . . ?
C141 C140 C139 112.3(4) . . ?
C141 C140 H14A 109.1 . . ?
C139 C140 H14A 109.1 . . ?
C141 C140 H14B 109.1 . . ?
C139 C140 H14B 109.1 . . ?
H14A C140 H14B 107.9 . . ?
C140 C141 H14C 109.5 . . ?
C140 C141 H14D 109.5 . . ?
H14C C141 H14D 109.5 . . ?
C140 C141 H14E 109.5 . . ?
H14C C141 H14E 109.5 . . ?
H14D C141 H14E 109.5 . . ?
C13 C12 C11 106.1(6) . . ?
C13 C12 C29 128.4(8) . . ?
C11 C12 C29 125.0(7) . . ?
C12 C13 C14 107.1(7) . . ?
C12 C13 C31 128.7(7) . . ?
C14 C13 C31 123.7(7) . . ?
C12 C29 C30 115.9(9) . . ?
C12 C29 H29A 108.3 . . ?
C30 C29 H29A 108.3 . . ?
C12 C29 H29B 108.3 . . ?
C30 C29 H29B 108.3 . . ?
H29A C29 H29B 107.4 . . ?
C29 C30 H30A 109.5 . . ?
C29 C30 H30B 109.5 . . ?
H30A C30 H30B 109.5 . . ?
C29 C30 H30C 109.5 . . ?
H30A C30 H30C 109.5 . . ?
H30B C30 H30C 109.5 . . ?
C13 C31 C32 110.2(11) . . ?
C13 C31 H31A 109.6 . . ?
C32 C31 H31A 109.6 . . ?
C13 C31 H31B 109.6 . . ?
C32 C31 H31B 109.6 . . ?
H31A C31 H31B 108.1 . . ?
C31 C32 H32A 109.5 . . ?
C31 C32 H32B 109.5 . . ?
H32A C32 H32B 109.5 . . ?
C31 C32 H32C 109.5 . . ?
H32A C32 H32C 109.5 . . ?
H32B C32 H32C 109.5 . . ?
C13A C12A C11 106.0(14) . . ?
C13A C12A C29A 127.2(17) . . ?
C11 C12A C29A 125.9(15) . . ?
C12A C13A C14 105.7(15) . . ?
C12A C13A C31A 128.9(18) . . ?
C14 C13A C31A 123.9(16) . . ?
C30A C29A C12A 110(2) . . ?
C30A C29A H29C 109.7 . . ?
C12A C29A H29C 109.7 . . ?
C30A C29A H29D 109.7 . . ?
C12A C29A H29D 109.7 . . ?
H29C C29A H29D 108.2 . . ?
C29A C30A H30D 109.5 . . ?
C29A C30A H30E 109.5 . . ?
H30D C30A H30E 109.5 . . ?
C29A C30A H30F 109.5 . . ?
H30D C30A H30F 109.5 . . ?
H30E C30A H30F 109.5 . . ?
C13A C31A C32A 110(2) . . ?
C13A C31A H31C 109.7 . . ?
C32A C31A H31C 109.7 . . ?
C13A C31A H31D 109.7 . . ?
C32A C31A H31D 109.7 . . ?
H31C C31A H31D 108.2 . . ?
C31A C32A H32D 109.5 . . ?
C31A C32A H32E 109.5 . . ?
H32D C32A H32E 109.5 . . ?
C31A C32A H32F 109.5 . . ?
H32D C32A H32F 109.5 . . ?
H32E C32A H32F 109.5 . . ?
Cl1 C1S Cl2 113.0(4) . . ?
Cl1 C1S Cl3 109.2(3) . . ?
Cl2 C1S Cl3 109.5(3) . . ?
Cl1 C1S H1SA 108.3 . . ?
Cl2 C1S H1SA 108.3 . . ?
Cl3 C1S H1SA 108.3 . . ?
Cl4 C2S Cl6 111.3(5) . . ?
Cl4 C2S Cl5 112.0(4) . . ?
Cl6 C2S Cl5 108.0(5) . . ?
Cl4 C2S H2SA 108.5 . . ?
Cl6 C2S H2SA 108.5 . . ?
Cl5 C2S H2SA 108.5 . . ?

loop_
_geom_bond_atom_site_label_1
_geom_bond_atom_site_label_2
_geom_bond_distance
_geom_bond_site_symmetry_2
_geom_bond_publ_flag
Ni1 N1 1.916(4) . ?
Ni1 N2 1.926(4) . ?
Ni1 N4 1.927(4) . ?
Ni1 N3 1.938(4) . ?
Ni2 N5 1.935(4) . ?
Ni2 N8 1.935(4) . ?
Ni2 N7 1.935(3) . ?
Ni2 N6 1.945(4) . ?
N1 C4 1.369(5) . ?
N1 C1 1.392(5) . ?
N2 C9 1.376(6) . ?
N2 C6 1.380(6) . ?
N3 C14 1.368(6) . ?
N3 C11 1.378(6) . ?
N4 C16 1.372(6) . ?
N4 C19 1.384(6) . ?
N5 C104 1.376(5) . ?
N5 C101 1.391(6) . ?
N6 C106 1.361(5) . ?
N6 C109 1.379(6) . ?
N7 C111 1.370(6) . ?
N7 C114 1.386(5) . ?
N8 C116 1.362(5) . ?
N8 C119 1.393(6) . ?
N9 C38 1.363(5) . ?
N9 C138 1.373(5) . ?
N9 H9A 0.8800 . ?
C1 C20 1.392(6) . ?
C1 C2 1.483(6) . ?
C2 C3 1.363(6) . ?
C2 C21 1.506(6) . ?
C3 C4 1.428(6) . ?
C3 C23 1.502(6) . ?
C4 C5 1.394(6) . ?
C5 C6 1.356(6) . ?
C5 H5A 0.9500 . ?
C6 C7 1.453(6) . ?
C7 C8 1.360(7) . ?
C7 C25 1.491(6) . ?
C8 C9 1.436(6) . ?
C8 C27 1.508(7) . ?
C9 C10 1.368(7) . ?
C10 C11 1.367(7) . ?
C10 H10A 0.9500 . ?
C11 C12 1.462(9) . ?
C11 C12A 1.469(18) . ?
C14 C15 1.369(7) . ?
C14 C13 1.464(9) . ?
C14 C13A 1.51(2) . ?
C15 C16 1.370(7) . ?
C15 H15A 0.9500 . ?
C16 C17 1.426(6) . ?
C17 C18 1.347(6) . ?
C17 C33 1.502(6) . ?
C18 C19 1.463(6) . ?
C18 C35 1.515(6) . ?
C19 C20 1.394(6) . ?
C20 C37 1.503(6) . ?
C21 C22 1.529(6) . ?
C21 H21A 0.9900 . ?
C21 H21B 0.9900 . ?
C22 H22A 0.9800 . ?
C22 H22B 0.9800 . ?
C22 H22C 0.9800 . ?
C23 C24 1.519(6) . ?
C23 H23A 0.9900 . ?
C23 H23B 0.9900 . ?
C24 H24A 0.9800 . ?
C24 H24B 0.9800 . ?
C24 H24C 0.9800 . ?
C25 C26 1.549(7) . ?
C25 H25A 0.9900 . ?
C25 H25B 0.9900 . ?
C26 H26A 0.9800 . ?
C26 H26B 0.9800 . ?
C26 H26C 0.9800 . ?
C27 C28 1.511(8) . ?
C27 H27A 0.9900 . ?
C27 H27B 0.9900 . ?
C28 H28A 0.9800 . ?
C28 H28B 0.9800 . ?
C28 H28C 0.9800 . ?
C33 C34 1.520(7) . ?
C33 H33A 0.9900 . ?
C33 H33B 0.9900 . ?
C34 H34A 0.9800 . ?
C34 H34B 0.9800 . ?
C34 H34C 0.9800 . ?
C35 C36 1.510(8) . ?
C35 H35A 0.9900 . ?
C35 H35B 0.9900 . ?
C36 H36A 0.9800 . ?
C36 H36B 0.9800 . ?
C36 H36C 0.9800 . ?
C37 C38 1.514(6) . ?
C37 H37A 0.9900 . ?
C37 H37B 0.9900 . ?
C38 C39 1.374(6) . ?
C39 C139 1.424(6) . ?
C39 C40 1.509(6) . ?
C40 C41 1.529(7) . ?
C40 H40A 0.9900 . ?
C40 H40B 0.9900 . ?
C41 H41A 0.9800 . ?
C41 H41B 0.9800 . ?
C41 H41C 0.9800 . ?
C101 C120 1.411(6) . ?
C101 C102 1.446(6) . ?
C102 C103 1.359(6) . ?
C102 C121 1.508(6) . ?
C103 C104 1.433(6) . ?
C103 C123 1.500(6) . ?
C104 C105 1.373(6) . ?
C105 C106 1.380(6) . ?
C105 H10B 0.9500 . ?
C106 C107 1.444(6) . ?
C107 C108 1.341(7) . ?
C107 C125 1.508(6) . ?
C108 C109 1.452(6) . ?
C108 C127 1.496(7) . ?
C109 C110 1.362(6) . ?
C110 C111 1.378(6) . ?
C110 H11A 0.9500 . ?
C111 C112 1.459(6) . ?
C112 C113 1.351(7) . ?
C112 C129 1.490(7) . ?
C113 C114 1.448(6) . ?
C113 C131 1.501(7) . ?
C114 C115 1.357(6) . ?
C115 C116 1.373(6) . ?
C115 H11B 0.9500 . ?
C116 C117 1.433(6) . ?
C117 C118 1.351(6) . ?
C117 C133 1.494(6) . ?
C118 C119 1.463(6) . ?
C118 C135 1.516(6) . ?
C119 C120 1.388(6) . ?
C120 C137 1.507(6) . ?
C121 C122 1.539(7) . ?
C121 H12A 0.9900 . ?
C121 H12B 0.9900 . ?
C122 H12C 0.9800 . ?
C122 H12D 0.9800 . ?
C122 H12E 0.9800 . ?
C123 C124 1.525(7) . ?
C123 H12F 0.9900 . ?
C123 H12G 0.9900 . ?
C124 H12H 0.9800 . ?
C124 H12I 0.9800 . ?
C124 H12J 0.9800 . ?
C125 C126 1.523(8) . ?
C125 H12K 0.9900 . ?
C125 H12L 0.9900 . ?
C126 H12M 0.9800 . ?
C126 H12N 0.9800 . ?
C126 H12O 0.9800 . ?
C127 C128 1.536(8) . ?
C127 H12P 0.9900 . ?
C127 H12Q 0.9900 . ?
C128 H12R 0.9800 . ?
C128 H12S 0.9800 . ?
C128 H12T 0.9800 . ?
C129 C130 1.547(8) . ?
C129 H12U 0.9900 . ?
C129 H12V 0.9900 . ?
C130 H13A 0.9800 . ?
C130 H13B 0.9800 . ?
C130 H13C 0.9800 . ?
C131 C132 1.508(8) . ?
C131 H13D 0.9900 . ?
C131 H13E 0.9900 . ?
C132 H13F 0.9800 . ?
C132 H13G 0.9800 . ?
C132 H13H 0.9800 . ?
C133 C134 1.548(7) . ?
C133 H13I 0.9900 . ?
C133 H13J 0.9900 . ?
C134 H13K 0.9800 . ?
C134 H13L 0.9800 . ?
C134 H13M 0.9800 . ?
C135 C136 1.512(8) . ?
C135 H13N 0.9900 . ?
C135 H13O 0.9900 . ?
C136 H13P 0.9800 . ?
C136 H13Q 0.9800 . ?
C136 H13R 0.9800 . ?
C137 C138 1.490(6) . ?
C137 H13S 0.9900 . ?
C137 H13T 0.9900 . ?
C138 C139 1.377(6) . ?
C139 C140 1.510(6) . ?
C140 C141 1.504(7) . ?
C140 H14A 0.9900 . ?
C140 H14B 0.9900 . ?
C141 H14C 0.9800 . ?
C141 H14D 0.9800 . ?
C141 H14E 0.9800 . ?
C12 C13 1.343(11) . ?
C12 C29 1.486(10) . ?
C13 C31 1.512(12) . ?
C29 C30 1.499(14) . ?
C29 H29A 0.9900 . ?
C29 H29B 0.9900 . ?
C30 H30A 0.9800 . ?
C30 H30B 0.9800 . ?
C30 H30C 0.9800 . ?
C31 C32 1.551(15) . ?
C31 H31A 0.9900 . ?
C31 H31B 0.9900 . ?
C32 H32A 0.9800 . ?
C32 H32B 0.9800 . ?
C32 H32C 0.9800 . ?
C12A C13A 1.37(3) . ?
C12A C29A 1.53(3) . ?
C13A C31A 1.51(3) . ?
C29A C30A 1.49(3) . ?
C29A H29C 0.9900 . ?
C29A H29D 0.9900 . ?
C30A H30D 0.9800 . ?
C30A H30E 0.9800 . ?
C30A H30F 0.9800 . ?
C31A C32A 1.52(3) . ?
C31A H31C 0.9900 . ?
C31A H31D 0.9900 . ?
C32A H32D 0.9800 . ?
C32A H32E 0.9800 . ?
C32A H32F 0.9800 . ?
Cl1 C1S 1.706(7) . ?
C1S Cl2 1.762(7) . ?
C1S Cl3 1.778(7) . ?
C1S H1SA 1.0000 . ?
C2S Cl4 1.667(10) . ?
C2S Cl6 1.761(8) . ?
C2S Cl5 1.784(9) . ?
C2S H2SA 1.0000 . ?
